data_2022003
loop_
_publ_author_name
'Zheng, Kang'
'Xie, Changjian'
'Li, Xiaowei'
'Wu, Weiwei'
'Li, Ao'
'Qian, Shaosong'
'Pang, Qiuxiang'

_publ_section_title
;
 Crystal structures, thermal stabilities, and dissolution behaviours of
 tinidazole and the tinidazole--vanillic acid cocrystal: insights from
 energy frameworks
;
_journal_coeditor_code DG3004
_journal_issue 5
_journal_name_full 'Acta Crystallographica Section C'
_journal_page_first
;
;
_journal_paper_doi 10.1107/S2053229620004180
_journal_volume 76
_journal_year 2020
_chemical_formula_iupac 'C8 H13 N3 O4 S'
_chemical_formula_moiety 'C8 H13 N3 O4 S'
_chemical_formula_sum 'C8 H13 N3 O4 S'
_chemical_formula_weight 247.27
_chemical_melting_point 399
_chemical_name_common
;
Tinidazole
;
_chemical_name_systematic
;
1-(2-Ethylsulfonylethyl)-2-methyl-5-nitroimidazole
;
_space_group_crystal_system monoclinic
_space_group_IT_number 14
_space_group_name_Hall '-P 2yn'
_space_group_name_H-M_alt 'P 1 21/n 1'
_atom_sites_solution_hydrogens geom
_audit_creation_method SHELXL-2018/3
_cell_angle_alpha 90
_cell_angle_beta 97.296(2)
_cell_angle_gamma 90
_cell_formula_units_Z 4
_cell_length_a 11.8658(7)
_cell_length_b 5.4786(3)
_cell_length_c 16.7291(9)
_cell_measurement_reflns_used 5399
_cell_measurement_temperature 100(2)
_cell_measurement_theta_max 27.652
_cell_measurement_theta_min 2.245
_cell_volume 1078.72(10)
_computing_cell_refinement
;
SAINT (Bruker, 2012)
;
_computing_data_collection
;
APEX3 (Bruker, 2012)
;
_computing_data_reduction
;
SAINT (Bruker, 2012)
;
_computing_molecular_graphics
;
Mercury (Macrae <i>et al.</i>,  2020)
;
_computing_publication_material
;
SHELXL2018 (Sheldrick, 2015b)
;
_computing_structure_refinement
;
SHELXL2018 (Sheldrick, 2015b)
;
_computing_structure_solution
;
SHELXT2018 (Sheldrick, 2015a)
;
_diffrn_ambient_temperature 100(2)
_diffrn_measured_fraction_theta_full 0.994
_diffrn_measured_fraction_theta_max 0.993
_diffrn_measurement_device_type 'Bruker APEX II CCD area detector'
_diffrn_measurement_method 'phi and omega scans'
_diffrn_radiation_monochromator graphite
_diffrn_radiation_type MoK\a
_diffrn_radiation_wavelength 0.71073
_diffrn_reflns_av_R_equivalents 0.0337
_diffrn_reflns_av_unetI/netI 0.0307
_diffrn_reflns_limit_h_max 15
_diffrn_reflns_limit_h_min -15
_diffrn_reflns_limit_k_max 5
_diffrn_reflns_limit_k_min -7
_diffrn_reflns_limit_l_max 21
_diffrn_reflns_limit_l_min -21
_diffrn_reflns_number 9021
_diffrn_reflns_theta_full 25.242
_diffrn_reflns_theta_max 27.652
_diffrn_reflns_theta_min 2.245
_diffrn_source 'fine-focus sealed tube'
_exptl_absorpt_coefficient_mu 0.304
_exptl_absorpt_correction_T_max 0.7456
_exptl_absorpt_correction_T_min 0.6775
_exptl_absorpt_correction_type multi-scan
_exptl_absorpt_process_details
;
(SADABS2016; Krause <i>et al.</i>,  2015)
;
_exptl_crystal_colour colorless
_exptl_crystal_density_diffrn 1.523
_exptl_crystal_description prism
_exptl_crystal_F_000 520
_exptl_crystal_size_max 0.230
_exptl_crystal_size_mid 0.200
_exptl_crystal_size_min 0.180
_refine_diff_density_max 0.426
_refine_diff_density_min -0.356
_refine_ls_extinction_method none
_refine_ls_goodness_of_fit_ref 1.045
_refine_ls_hydrogen_treatment constr
_refine_ls_matrix_type full
_refine_ls_number_parameters 147
_refine_ls_number_reflns 2491
_refine_ls_number_restraints 0
_refine_ls_restrained_S_all 1.045
_refine_ls_R_factor_all 0.0371
_refine_ls_R_factor_gt 0.0318
_refine_ls_shift/su_max 0.001
_refine_ls_shift/su_mean 0.000
_refine_ls_structure_factor_coef Fsqd
_refine_ls_weighting_details 'w=1/[\s^2^(Fo^2^)+(0.0346P)^2^+0.6050P] where P=(Fo^2^+2Fc^2^)/3'
_refine_ls_weighting_scheme calc
_refine_ls_wR_factor_gt 0.0787
_refine_ls_wR_factor_ref 0.0816
_reflns_number_gt 2233
_reflns_number_total 2491
_reflns_threshold_expression 'I > 2\s(I)'
_cod_data_source_file dg3004sup1.cif
_cod_data_source_block TNZ
_cod_original_sg_symbol_H-M 'P 21/n'
_cod_database_code 2022003
_shelx_space_group_comment
;
The symmetry employed for this shelxl refinement is uniquely defined
by the following loop, which should always be used as a source of
symmetry information in preference to the above space-group names.
They are only intended as comments.
;
_shelx_estimated_absorpt_t_min 0.933
_shelx_estimated_absorpt_t_max 0.947

loop_
_space_group_symop_operation_xyz
'x, y, z'
'-x+1/2, y+1/2, -z+1/2'
'-x, -y, -z'
'x-1/2, -y-1/2, z-1/2'

loop_
_atom_site_type_symbol
_atom_site_label
_atom_site_fract_x
_atom_site_fract_y
_atom_site_fract_z
_atom_site_U_iso_or_equiv
_atom_site_adp_type
_atom_site_calc_flag
_atom_site_occupancy
_atom_site_disorder_assembly
_atom_site_disorder_group
C C1 0.18385(11) 0.6154(3) 0.37337(8) 0.0164(3) Uani d 1 . .
C C2 0.08810(12) 0.3127(3) 0.41070(9) 0.0206(3) Uani d 1 . .
H H2 0.040670 0.172723 0.409400 0.025 Uiso calc 1 . .
C C3 0.13837(11) 0.4256(3) 0.47923(8) 0.0181(3) Uani d 1 . .
C C4 0.23880(12) 0.7875(3) 0.32185(8) 0.0213(3) Uani d 1 . .
H H4A 0.320832 0.757079 0.328146 0.032 Uiso calc 1 . .
H H4B 0.224598 0.955544 0.337991 0.032 Uiso calc 1 . .
H H4C 0.207265 0.763610 0.265355 0.032 Uiso calc 1 . .
C C5 0.27293(11) 0.7923(2) 0.50549(8) 0.0161(3) Uani d 1 . .
H H5A 0.235540 0.843307 0.552434 0.019 Uiso calc 1 . .
H H5B 0.286552 0.939841 0.473906 0.019 Uiso calc 1 . .
C C6 0.38598(11) 0.6673(2) 0.53444(8) 0.0146(3) Uani d 1 . .
H H6A 0.428646 0.643197 0.487893 0.018 Uiso calc 1 . .
H H6B 0.370681 0.504307 0.556254 0.018 Uiso calc 1 . .
C C7 0.41331(13) 0.7879(3) 0.70109(8) 0.0215(3) Uani d 1 . .
H H7A 0.451262 0.899037 0.742774 0.026 Uiso calc 1 . .
H H7B 0.331581 0.830563 0.692789 0.026 Uiso calc 1 . .
C C8 0.42595(14) 0.5268(3) 0.73203(9) 0.0274(3) Uani d 1 . .
H H8A 0.382826 0.416677 0.693351 0.041 Uiso calc 1 . .
H H8B 0.396798 0.515085 0.784141 0.041 Uiso calc 1 . .
H H8C 0.506375 0.480516 0.738516 0.041 Uiso calc 1 . .
N N1 0.19924(9) 0.6225(2) 0.45531(6) 0.0150(2) Uani d 1 . .
N N2 0.11645(10) 0.4317(2) 0.34507(7) 0.0200(3) Uani d 1 . .
N N3 0.12955(10) 0.3601(2) 0.55971(7) 0.0218(3) Uani d 1 . .
O O1 0.07275(11) 0.1769(2) 0.57015(7) 0.0340(3) Uani d 1 . .
O O2 0.17735(10) 0.4849(2) 0.61553(6) 0.0335(3) Uani d 1 . .
O O3 0.45683(9) 1.09379(19) 0.58949(6) 0.0240(2) Uani d 1 . .
O O4 0.58437(8) 0.7360(2) 0.61700(6) 0.0240(2) Uani d 1 . .
S S1 0.47108(3) 0.83740(6) 0.60972(2) 0.01619(10) Uani d 1 . .

loop_
_atom_site_aniso_label
_atom_site_aniso_U_11
_atom_site_aniso_U_22
_atom_site_aniso_U_33
_atom_site_aniso_U_12
_atom_site_aniso_U_13
_atom_site_aniso_U_23
C1 0.0154(6) 0.0183(7) 0.0151(6) 0.0021(5) 0.0000(5) -0.0005(5)
C2 0.0187(6) 0.0200(7) 0.0229(7) -0.0032(5) 0.0019(5) -0.0002(6)
C3 0.0166(6) 0.0187(7) 0.0189(6) 0.0002(5) 0.0020(5) 0.0023(5)
C4 0.0251(7) 0.0215(7) 0.0173(7) -0.0036(6) 0.0027(5) 0.0010(5)
C5 0.0166(6) 0.0152(6) 0.0159(6) 0.0008(5) -0.0005(5) -0.0025(5)
C6 0.0150(6) 0.0142(6) 0.0141(6) 0.0005(5) -0.0003(5) -0.0024(5)
C7 0.0270(7) 0.0237(7) 0.0135(6) 0.0011(6) 0.0014(5) -0.0031(5)
C8 0.0368(9) 0.0280(8) 0.0169(7) 0.0001(7) 0.0013(6) 0.0029(6)
N1 0.0133(5) 0.0165(6) 0.0147(5) 0.0001(4) -0.0001(4) 0.0003(4)
N2 0.0193(6) 0.0212(6) 0.0189(6) -0.0019(5) 0.0004(4) -0.0014(5)
N3 0.0181(6) 0.0271(7) 0.0202(6) 0.0008(5) 0.0028(5) 0.0041(5)
O1 0.0429(7) 0.0295(6) 0.0311(6) -0.0101(5) 0.0104(5) 0.0083(5)
O2 0.0313(6) 0.0517(8) 0.0171(5) -0.0129(6) 0.0015(4) 0.0011(5)
O3 0.0324(6) 0.0156(5) 0.0233(5) -0.0031(4) 0.0010(4) -0.0012(4)
O4 0.0165(5) 0.0299(6) 0.0242(5) -0.0009(4) -0.0023(4) -0.0039(4)
S1 0.01731(17) 0.01577(18) 0.01475(16) -0.00152(13) -0.00083(12) -0.00202(12)

loop_
_atom_type_symbol
_atom_type_description
_atom_type_scat_dispersion_real
_atom_type_scat_dispersion_imag
_atom_type_scat_source
C C 0.0033 0.0016 'International Tables Vol C Tables 4.2.6.8 and 6.1.1.4'
H H 0.0000 0.0000 'International Tables Vol C Tables 4.2.6.8 and 6.1.1.4'
N N 0.0061 0.0033 'International Tables Vol C Tables 4.2.6.8 and 6.1.1.4'
O O 0.0106 0.0060 'International Tables Vol C Tables 4.2.6.8 and 6.1.1.4'
S S 0.1246 0.1234 'International Tables Vol C Tables 4.2.6.8 and 6.1.1.4'

loop_
_geom_angle_atom_site_label_1
_geom_angle_atom_site_label_2
_geom_angle_atom_site_label_3
_geom_angle_site_symmetry_1
_geom_angle_site_symmetry_3
_geom_angle
_geom_angle_publ_flag
N2 C1 N1 . . 112.12(12) ?
N2 C1 C4 . . 124.15(12) ?
N1 C1 C4 . . 123.71(12) ?
N2 C2 C3 . . 109.53(13) ?
N2 C2 H2 . . 125.2 ?
C3 C2 H2 . . 125.2 ?
C2 C3 N1 . . 107.29(12) ?
C2 C3 N3 . . 127.36(13) ?
N1 C3 N3 . . 125.35(12) ?
C1 C4 H4A . . 109.5 ?
C1 C4 H4B . . 109.5 ?
H4A C4 H4B . . 109.5 ?
C1 C4 H4C . . 109.5 ?
H4A C4 H4C . . 109.5 ?
H4B C4 H4C . . 109.5 ?
N1 C5 C6 . . 109.41(11) ?
N1 C5 H5A . . 109.8 ?
C6 C5 H5A . . 109.8 ?
N1 C5 H5B . . 109.8 ?
C6 C5 H5B . . 109.8 ?
H5A C5 H5B . . 108.2 ?
C5 C6 S1 . . 112.74(9) ?
C5 C6 H6A . . 109.0 ?
S1 C6 H6A . . 109.0 ?
C5 C6 H6B . . 109.0 ?
S1 C6 H6B . . 109.0 ?
H6A C6 H6B . . 107.8 ?
C8 C7 S1 . . 113.86(10) ?
C8 C7 H7A . . 108.8 ?
S1 C7 H7A . . 108.8 ?
C8 C7 H7B . . 108.8 ?
S1 C7 H7B . . 108.8 ?
H7A C7 H7B . . 107.7 ?
C7 C8 H8A . . 109.5 ?
C7 C8 H8B . . 109.5 ?
H8A C8 H8B . . 109.5 ?
C7 C8 H8C . . 109.5 ?
H8A C8 H8C . . 109.5 ?
H8B C8 H8C . . 109.5 ?
C1 N1 C3 . . 105.11(11) ?
C1 N1 C5 . . 126.09(11) ?
C3 N1 C5 . . 128.61(11) ?
C1 N2 C2 . . 105.94(12) ?
O1 N3 O2 . . 123.35(13) ?
O1 N3 C3 . . 116.76(13) ?
O2 N3 C3 . . 119.89(13) ?
O4 S1 O3 . . 118.14(7) ?
O4 S1 C7 . . 109.02(7) ?
O3 S1 C7 . . 107.63(7) ?
O4 S1 C6 . . 107.29(6) ?
O3 S1 C6 . . 107.70(6) ?
C7 S1 C6 . . 106.49(7) ?

loop_
_geom_bond_atom_site_label_1
_geom_bond_atom_site_label_2
_geom_bond_site_symmetry_2
_geom_bond_distance
_geom_bond_publ_flag
C1 N2 . 1.3345(18) ?
C1 N1 . 1.3603(17) ?
C1 C4 . 1.4830(19) ?
C2 N2 . 1.3553(19) ?
C2 C3 . 1.370(2) ?
C2 H2 . 0.9500 ?
C3 N1 . 1.3853(18) ?
C3 N3 . 1.4101(18) ?
C4 H4A . 0.9800 ?
C4 H4B . 0.9800 ?
C4 H4C . 0.9800 ?
C5 N1 . 1.4658(17) ?
C5 C6 . 1.5292(18) ?
C5 H5A . 0.9900 ?
C5 H5B . 0.9900 ?
C6 S1 . 1.7753(13) ?
C6 H6A . 0.9900 ?
C6 H6B . 0.9900 ?
C7 C8 . 1.522(2) ?
C7 S1 . 1.7736(14) ?
C7 H7A . 0.9900 ?
C7 H7B . 0.9900 ?
C8 H8A . 0.9800 ?
C8 H8B . 0.9800 ?
C8 H8C . 0.9800 ?
N3 O1 . 1.2337(17) ?
N3 O2 . 1.2355(17) ?
O3 S1 . 1.4497(11) ?
O4 S1 . 1.4452(10) ?

loop_
_geom_hbond_atom_site_label_D
_geom_hbond_atom_site_label_H
_geom_hbond_atom_site_label_A
_geom_hbond_site_symmetry_A
_geom_hbond_distance_DH
_geom_hbond_distance_HA
_geom_hbond_distance_DA
_geom_hbond_angle_DHA
_geom_hbond_publ_flag
C8 H8A O2 . 0.98 2.64 3.331(2) 128 yes
C2 H2 O1 3_556 0.95 2.39 3.3311(19) 171 yes
C6 H6A O3 3_676 0.99 2.46 3.2362(17) 135 yes
C6 H6B O3 1_545 0.99 2.50 3.3511(17) 143 yes
C8 H8A O3 1_545 0.98 2.70 3.4161(19) 130 yes
C7 H7A N2 4_676 0.99 2.60 3.5353(19) 157 yes
C8 H8B O1 2_556 0.98 2.58 3.4082(19) 143 yes
C6 H6A O4 3_666 0.99 2.71 3.4133(17) 128 yes
C5 H5A O1 1_565 0.99 2.70 3.4500(18) 133 yes

loop_
_geom_torsion_atom_site_label_1
_geom_torsion_atom_site_label_2
_geom_torsion_atom_site_label_3
_geom_torsion_atom_site_label_4
_geom_torsion_site_symmetry_1
_geom_torsion_site_symmetry_2
_geom_torsion_site_symmetry_3
_geom_torsion_site_symmetry_4
_geom_torsion
_geom_torsion_publ_flag
N2 C2 C3 N1 . . . . 0.51(16) ?
N2 C2 C3 N3 . . . . 179.45(13) ?
N1 C5 C6 S1 . . . . -169.50(9) ?
N2 C1 N1 C3 . . . . 1.12(15) ?
C4 C1 N1 C3 . . . . -177.02(13) ?
N2 C1 N1 C5 . . . . 176.50(12) ?
C4 C1 N1 C5 . . . . -1.6(2) ?
C2 C3 N1 C1 . . . . -0.96(15) ?
N3 C3 N1 C1 . . . . -179.93(13) ?
C2 C3 N1 C5 . . . . -176.18(12) ?
N3 C3 N1 C5 . . . . 4.9(2) ?
C6 C5 N1 C1 . . . . -98.36(15) ?
C6 C5 N1 C3 . . . . 75.93(16) ?
N1 C1 N2 C2 . . . . -0.82(16) ?
C4 C1 N2 C2 . . . . 177.31(13) ?
C3 C2 N2 C1 . . . . 0.17(16) ?
C2 C3 N3 O1 . . . . 2.1(2) ?
N1 C3 N3 O1 . . . . -179.15(13) ?
C2 C3 N3 O2 . . . . -177.75(14) ?
N1 C3 N3 O2 . . . . 1.0(2) ?
C8 C7 S1 O4 . . . . -48.58(13) ?
C8 C7 S1 O3 . . . . -177.85(11) ?
C8 C7 S1 C6 . . . . 66.88(12) ?
C5 C6 S1 O4 . . . . -165.64(9) ?
C5 C6 S1 O3 . . . . -37.48(11) ?
C5 C6 S1 C7 . . . . 77.74(11) ?

_cod_database_fobs_code 2022003
